data_1569580
loop_
_publ_author_name
'Aryal, Sushant'
'Hone, Christopher A.'
'Polson, Matthew I. J.'
'Foley, Daniel J.'

_publ_section_title
;
 Enantioselective synthesis of hydantoins by chiral acid-catalysed
 condensation of glyoxals and ureas
;
_journal_issue 29
_journal_name_full 'Chemical Science'
_journal_page_first 7905
_journal_page_last 7912
_journal_paper_doi 10.1039/D3SC01656K
_journal_volume 14
_journal_year 2023
_chemical_absolute_configuration ad
_chemical_formula_moiety 'C23 H19 F N2 O2'
_chemical_formula_sum 'C23 H19 F N2 O2'
_chemical_formula_weight 374.40
_space_group_crystal_system monoclinic
_space_group_IT_number 4
_space_group_name_Hall 'P 2yb'
_space_group_name_H-M_alt 'P 1 21 1'
_atom_sites_solution_hydrogens geom
_atom_sites_solution_primary dual
_audit_creation_date 2023-01-12
_audit_creation_method
;
Olex2 1.5
(compiled 2022.04.07 svn.rca3783a0 for OlexSys, GUI svn.r6498)
;
_audit_update_record
;
2023-01-12 deposited with the CCDC.	2023-06-20 downloaded from the CCDC.
;
_cell_angle_alpha 90
_cell_angle_beta 106.621(2)
_cell_angle_gamma 90
_cell_formula_units_Z 2
_cell_length_a 12.3101(2)
_cell_length_b 5.45170(10)
_cell_length_c 14.3867(2)
_cell_measurement_reflns_used 15019
_cell_measurement_temperature 119.9(3)
_cell_measurement_theta_max 77.5110
_cell_measurement_theta_min 3.6790
_cell_volume 925.16(3)
_computing_cell_refinement 'CrysAlisPro 1.171.42.49 (Rigaku OD, 2022)'
_computing_data_collection 'CrysAlisPro 1.171.42.49 (Rigaku OD, 2022)'
_computing_data_reduction 'CrysAlisPro 1.171.42.49 (Rigaku OD, 2022)'
_computing_molecular_graphics 'Olex2 1.5 (Dolomanov et al., 2009)'
_computing_publication_material 'Olex2 1.5 (Dolomanov et al., 2009)'
_computing_structure_refinement 'SHELXL 2019/2 (Sheldrick, 2015)'
_computing_structure_solution 'SHELXT 2018/2 (Sheldrick, 2018)'
_diffrn_ambient_environment N~2~
_diffrn_ambient_temperature 119.9(3)
_diffrn_detector 'Hybrid Pixel Array Detector'
_diffrn_detector_area_resol_mean 10.0000
_diffrn_detector_type HyPix
_diffrn_measured_fraction_theta_full 0.992
_diffrn_measured_fraction_theta_max 0.992
_diffrn_measurement_details
;
List of Runs (angles in degrees, time in seconds):

  # Type    Start    End  Width  t~exp~   \w     \q     \k     \f   Frames
#--------------------------------------------------------------------------
  1  \w   -120.00 -34.00   0.50    1.00    --  -47.45 -51.00 104.00  172
  2  \w    -61.00  25.00   0.50    1.00    --  -47.45  51.00-109.00  172
  3  \w    -24.00  61.00   0.50    1.00    --   47.45 -51.00 104.00  170
  4  \w     35.00 122.00   0.50    4.00    --  107.75 -51.00 104.00  174
  5  \w     94.00 178.00   0.50    4.00    --  107.75  51.00-109.00  168
  6  \w     35.00 121.00   0.50    1.00    --   47.45  37.00   0.00  172
  7  \w     34.00  95.00   0.50    1.00    --   47.45-125.00 -30.00  122
  8  \w     34.00 120.00   0.50    1.00    --   47.45  51.00-109.00  172
  9  \w     33.00 120.00   0.50    1.00    --   47.45  57.00  30.00  174
 10  \w     35.00 106.00   0.50    4.00    --  107.75 -94.00  90.00  142
 11  \w     91.00 178.00   0.50    4.00    --  107.75  61.00 -30.00  174
 12  \w     35.00  95.00   0.50    4.00    --  107.75 -94.00-120.00  120
 13  \w     91.00 178.00   0.50    4.00    --  107.75  61.00 150.00  174
 14  \w     95.00 178.00   0.50    4.00    --  107.75  30.00  30.00  166
 15  \w     99.50 178.00   0.50    4.00    --  107.75  77.00  30.00  157
 16  \w     91.00 178.00   0.50    4.00    --  107.75  61.00   0.00  174
 17  \w     35.00 124.00   0.50    4.00    --  107.75 -61.00   0.00  178
 18  \w    102.00 178.00   0.50    4.00    --  107.75  77.00   0.00  152
 19  \w     89.00 178.00   0.50    4.00    --  107.75  67.00   0.35  178
 20  \w     85.00 178.00   0.50    4.00    --  107.75  77.00 -30.00  186
 21  \w     91.00 178.00   0.50    4.00    --  107.75  61.00 -60.00  174
 22  \w     33.00 121.00   0.50    4.00    --  107.75 -30.00-120.00  176
 23  \w     35.00 131.00   0.50    4.00    --  107.75 -77.00 120.00  192
 24  \w     91.00 178.00   0.50    4.00    --  107.75  61.00  30.00  174
 25  \w     95.00 178.00   0.50    4.00    --  107.75  45.00 -30.00  166
 26  \w     33.00 122.00   0.50    4.00    --  107.75 -15.00  30.00  178
 27  \w     35.00 105.00   0.50    4.00    --  107.75-125.00 150.00  140
 28  \w     86.00 178.00   0.50    4.00    --  107.75  74.00 -40.76  184
 29  \w     35.00  95.00   0.50    4.00    --  107.75-125.00 -30.00  120
 30  \w     95.00 178.00   0.50    4.00    --  107.75  45.00 -60.00  166
 31  \w     35.00  95.00   0.50    4.00    --  107.75-125.00  90.00  120
 32  \w   -120.00 -38.00   0.50    1.00    --  -47.45 -77.00 -90.00  164
 33  \w   -120.00 -25.00   0.50    1.00    --  -47.45 -77.00-150.00  190
;
_diffrn_measurement_device 'four-circle diffractometer'
_diffrn_measurement_device_type 'SuperNova, Dual, Cu at home/near, HyPix'
_diffrn_measurement_method '\w scans'
_diffrn_orient_matrix_type 'CrysAlisPro convention (1999,Acta A55,543-557)'
_diffrn_orient_matrix_UB_11 0.0343312000
_diffrn_orient_matrix_UB_12 -0.1754812000
_diffrn_orient_matrix_UB_13 -0.0706798000
_diffrn_orient_matrix_UB_21 0.1239545000
_diffrn_orient_matrix_UB_22 0.0083023000
_diffrn_orient_matrix_UB_23 0.0638732000
_diffrn_orient_matrix_UB_31 -0.0225613000
_diffrn_orient_matrix_UB_32 -0.2213494000
_diffrn_orient_matrix_UB_33 0.0584337000
_diffrn_radiation_monochromator mirror
_diffrn_radiation_probe x-ray
_diffrn_radiation_type 'Cu K\a'
_diffrn_radiation_wavelength 1.54184
_diffrn_reflns_av_R_equivalents 0.0762
_diffrn_reflns_av_unetI/netI 0.0570
_diffrn_reflns_Laue_measured_fraction_full 0.992
_diffrn_reflns_Laue_measured_fraction_max 0.992
_diffrn_reflns_limit_h_max 14
_diffrn_reflns_limit_h_min -14
_diffrn_reflns_limit_k_max 6
_diffrn_reflns_limit_k_min -6
_diffrn_reflns_limit_l_max 17
_diffrn_reflns_limit_l_min -15
_diffrn_reflns_number 11231
_diffrn_reflns_point_group_measured_fraction_full 0.941
_diffrn_reflns_point_group_measured_fraction_max 0.941
_diffrn_reflns_theta_full 67.063
_diffrn_reflns_theta_max 67.063
_diffrn_reflns_theta_min 3.747
_diffrn_source 'micro-focus sealed X-ray tube'
_diffrn_source_type 'SuperNova (Cu) X-ray Source'
_exptl_absorpt_coefficient_mu 0.764
_exptl_absorpt_correction_T_max 1.000
_exptl_absorpt_correction_T_min 0.492
_exptl_absorpt_correction_type gaussian
_exptl_absorpt_process_details
;
CrysAlisPro 1.171.42.49 (Rigaku Oxford Diffraction, 2022)
Numerical absorption correction based on gaussian integration over
a multifaceted crystal model
Empirical absorption correction using spherical harmonics,
implemented in SCALE3 ABSPACK scaling algorithm.
;
_exptl_crystal_colour colourless
_exptl_crystal_colour_primary colourless
_exptl_crystal_density_diffrn 1.344
_exptl_crystal_description prism
_exptl_crystal_F_000 392
_exptl_crystal_size_max 0.663
_exptl_crystal_size_mid 0.137
_exptl_crystal_size_min 0.089
_refine_diff_density_max 0.487
_refine_diff_density_min -0.380
_refine_diff_density_rms 0.089
_refine_ls_abs_structure_details
;
 Flack x determined using 1167 quotients [(I+)-(I-)]/[(I+)+(I-)]
 (Parsons, Flack and Wagner, Acta Cryst. B69 (2013) 249-259).
;
_refine_ls_abs_structure_Flack 0.3(2)
_refine_ls_extinction_method none
_refine_ls_goodness_of_fit_ref 1.034
_refine_ls_hydrogen_treatment constr
_refine_ls_matrix_type full
_refine_ls_number_parameters 253
_refine_ls_number_reflns 3114
_refine_ls_number_restraints 1
_refine_ls_restrained_S_all 1.034
_refine_ls_R_factor_all 0.0738
_refine_ls_R_factor_gt 0.0731
_refine_ls_shift/su_max 0.000
_refine_ls_shift/su_mean 0.000
_refine_ls_structure_factor_coef Fsqd
_refine_ls_weighting_details 'w=1/[\s^2^(Fo^2^)+(0.1644P)^2^] where P=(Fo^2^+2Fc^2^)/3'
_refine_ls_weighting_scheme calc
_refine_ls_wR_factor_gt 0.1820
_refine_ls_wR_factor_ref 0.1834
_reflns_Friedel_coverage 0.700
_reflns_Friedel_fraction_full 0.876
_reflns_Friedel_fraction_max 0.876
_reflns_number_gt 3005
_reflns_number_total 3114
_reflns_threshold_expression 'I > 2\s(I)'
_cod_data_source_file d3sc01656k2.cif
_cod_data_source_block sar-03a2
_cod_database_code 1569580
_shelx_shelxl_version_number 2019/2
_chemical_oxdiff_formula C23H19FN2O2
_chemical_oxdiff_usercomment AS-377
_shelx_space_group_comment
;
The symmetry employed for this shelxl refinement is uniquely defined
by the following loop, which should always be used as a source of
symmetry information in preference to the above space-group names.
They are only intended as comments.
;
_shelx_estimated_absorpt_t_max 0.935
_shelx_estimated_absorpt_t_min 0.631
_olex2_refinement_description
;
1. Fixed Uiso
 At 1.2 times of:
  All C(H) groups, All C(H,H) groups
2.a Ternary CH refined with riding coordinates:
 C5(H5)
2.b Secondary CH2 refined with riding coordinates:
 C'(H'A,H'B), C"(H"A,H"B)
2.c Aromatic/amide H refined with riding coordinates:
 C8*(H8*), C2"*(H2"*), C2"(H2"), C7*(H7*), C8(H8), C2'*(H2'*), C7(H7), C3"*
 (H3"*), C3"(H3"), C2'(H2'), C3'(H3'), C4"(H4"), C4'(H4'), C3'*(H3'*)
;
_olex2_submission_special_instructions 'No special instructions were received'
_oxdiff_exptl_absorpt_empirical_details
;
Empirical correction (ABSPACK) includes:
- Absorption correction using spherical harmonics
- Frame scaling
;
_oxdiff_exptl_absorpt_empirical_full_max 4.262
_oxdiff_exptl_absorpt_empirical_full_min 0.171

loop_
_space_group_symop_operation_xyz
'x, y, z'
'-x, y+1/2, -z'

loop_
_atom_site_label
_atom_site_type_symbol
_atom_site_fract_x
_atom_site_fract_y
_atom_site_fract_z
_atom_site_U_iso_or_equiv
_atom_site_adp_type
_atom_site_occupancy
_atom_site_site_symmetry_order
_atom_site_calc_flag
_atom_site_refinement_flags_posn
_atom_site_refinement_flags_adp
_atom_site_refinement_flags_occupancy
_atom_site_disorder_assembly
_atom_site_disorder_group
F1 F 1.02551(16) 0.5940(5) 0.68627(15) 0.0402(6) Uani 1 1 d . . . . .
O1 O 0.4939(2) 0.1365(5) 0.23536(17) 0.0369(6) Uani 1 1 d . . . . .
O2 O 0.5007(2) 0.8016(6) 0.43176(17) 0.0398(7) Uani 1 1 d . . . . .
N1 N 0.6339(2) 0.4199(6) 0.3022(2) 0.0315(7) Uani 1 1 d . . . . .
N3 N 0.4685(2) 0.4579(7) 0.3330(2) 0.0333(7) Uani 1 1 d . . . . .
C1' C 0.7182(2) 0.5120(7) 0.1692(2) 0.0315(8) Uani 1 1 d . . . . .
C4 C 0.5302(3) 0.6518(7) 0.3819(2) 0.0328(7) Uani 1 1 d . . . . .
C9 C 0.9328(2) 0.6071(8) 0.6071(2) 0.0322(8) Uani 1 1 d . . . . .
C1" C 0.2629(3) 0.5088(7) 0.2503(2) 0.0314(8) Uani 1 1 d . . . . .
C8* C 0.9249(3) 0.8002(7) 0.5447(2) 0.0348(8) Uani 1 1 d . . . . .
H8* H 0.982660 0.921422 0.555794 0.042 Uiso 1 1 calc R U . . .
C2"* C 0.1571(3) 0.3940(8) 0.2202(2) 0.0350(8) Uani 1 1 d . . . . .
H2"* H 0.145559 0.243495 0.249338 0.042 Uiso 1 1 calc R U . . .
C2" C 0.2792(3) 0.7251(8) 0.2055(3) 0.0367(8) Uani 1 1 d . . . . .
H2" H 0.350893 0.804300 0.224780 0.044 Uiso 1 1 calc R U . . .
C7* C 0.8296(3) 0.8138(7) 0.4642(2) 0.0323(8) Uani 1 1 d . . . . .
H7* H 0.821775 0.946136 0.419849 0.039 Uiso 1 1 calc R U . . .
C5 C 0.6449(3) 0.6424(7) 0.3594(2) 0.0317(8) Uani 1 1 d . . . . .
H5 H 0.651689 0.786647 0.318458 0.038 Uiso 1 1 calc R U . . .
C8 C 0.8513(3) 0.4272(7) 0.5949(2) 0.0339(8) Uani 1 1 d . . . . .
H8 H 0.859340 0.296967 0.640213 0.041 Uiso 1 1 calc R U . . .
C2 C 0.5293(3) 0.3158(7) 0.2833(2) 0.0316(8) Uani 1 1 d . . . . .
C2'* C 0.6402(3) 0.4787(9) 0.0787(3) 0.0428(9) Uani 1 1 d . . . . .
H2'* H 0.587081 0.348127 0.069065 0.051 Uiso 1 1 calc R U . . .
C7 C 0.7576(3) 0.4419(7) 0.5148(2) 0.0337(8) Uani 1 1 d . . . . .
H7 H 0.700329 0.319692 0.504460 0.040 Uiso 1 1 calc R U . . .
C6 C 0.7460(2) 0.6351(7) 0.4487(2) 0.0304(8) Uani 1 1 d . . . . .
C' C 0.7171(3) 0.3455(7) 0.2522(2) 0.0339(8) Uani 1 1 d . . . . .
H'A H 0.699771 0.176341 0.227302 0.041 Uiso 1 1 calc R U . . .
H'B H 0.793539 0.344241 0.299299 0.041 Uiso 1 1 calc R U . . .
C3"* C 0.0694(3) 0.4961(9) 0.1491(3) 0.0426(9) Uani 1 1 d . . . . .
H3"* H -0.002451 0.417469 0.130009 0.051 Uiso 1 1 calc R U . . .
C3" C 0.1913(3) 0.8266(9) 0.1327(3) 0.0425(9) Uani 1 1 d . . . . .
H3" H 0.203384 0.973667 0.101719 0.051 Uiso 1 1 calc R U . . .
C2' C 0.7954(3) 0.7036(8) 0.1816(3) 0.0427(9) Uani 1 1 d . . . . .
H2' H 0.849547 0.727474 0.242880 0.051 Uiso 1 1 calc R U . . .
C3' C 0.7944(4) 0.8601(10) 0.1056(4) 0.0559(12) Uani 1 1 d . . . . .
H3' H 0.847877 0.990085 0.115040 0.067 Uiso 1 1 calc R U . . .
C4" C 0.0859(3) 0.7142(9) 0.1051(3) 0.0442(10) Uani 1 1 d . . . . .
H4" H 0.025256 0.785962 0.056277 0.053 Uiso 1 1 calc R U . . .
C" C 0.3537(3) 0.3958(8) 0.3336(2) 0.0349(8) Uani 1 1 d . . . . .
H"A H 0.342110 0.451640 0.395514 0.042 Uiso 1 1 calc R U . . .
H"B H 0.345018 0.215235 0.330498 0.042 Uiso 1 1 calc R U . . .
C4' C 0.7172(5) 0.8289(10) 0.0172(4) 0.0606(14) Uani 1 1 d . . . . .
H4' H 0.716057 0.938411 -0.034410 0.073 Uiso 1 1 calc R U . . .
C3'* C 0.6396(4) 0.6346(12) 0.0027(3) 0.0583(13) Uani 1 1 d . . . . .
H3'* H 0.586634 0.610139 -0.059103 0.070 Uiso 1 1 calc R U . . .

loop_
_atom_site_aniso_label
_atom_site_aniso_U_11
_atom_site_aniso_U_22
_atom_site_aniso_U_33
_atom_site_aniso_U_23
_atom_site_aniso_U_13
_atom_site_aniso_U_12
F1 0.0235(8) 0.0534(14) 0.0405(10) 0.0030(9) 0.0038(7) 0.0016(8)
O1 0.0347(11) 0.0393(15) 0.0365(11) -0.0024(12) 0.0099(9) -0.0050(12)
O2 0.0340(12) 0.0482(18) 0.0373(12) -0.0064(11) 0.0106(10) 0.0050(11)
N1 0.0248(12) 0.0377(17) 0.0351(13) -0.0048(12) 0.0132(10) -0.0012(11)
N3 0.0247(12) 0.0425(18) 0.0338(13) -0.0012(13) 0.0101(10) -0.0004(12)
C1' 0.0232(13) 0.037(2) 0.0379(17) -0.0038(15) 0.0137(12) 0.0048(14)
C4 0.0288(14) 0.038(2) 0.0309(14) -0.0002(15) 0.0079(11) 0.0022(15)
C9 0.0211(13) 0.043(2) 0.0330(16) 0.0016(15) 0.0088(11) 0.0056(13)
C1" 0.0284(14) 0.037(2) 0.0321(15) -0.0022(15) 0.0141(12) -0.0007(14)
C8* 0.0249(14) 0.039(2) 0.0404(17) -0.0021(16) 0.0099(13) -0.0055(13)
C2"* 0.0289(15) 0.041(2) 0.0378(16) -0.0016(15) 0.0136(13) -0.0035(14)
C2" 0.0294(14) 0.040(2) 0.0435(18) -0.0044(15) 0.0145(13) -0.0025(15)
C7* 0.0319(15) 0.0321(19) 0.0342(16) 0.0000(14) 0.0114(13) -0.0005(13)
C5 0.0267(14) 0.036(2) 0.0331(14) -0.0011(15) 0.0102(12) -0.0002(14)
C8 0.0299(14) 0.036(2) 0.0364(15) 0.0019(14) 0.0108(12) 0.0034(13)
C2 0.0301(15) 0.036(2) 0.0296(14) 0.0025(14) 0.0095(12) -0.0006(14)
C2'* 0.0285(15) 0.063(3) 0.0385(18) -0.0011(19) 0.0120(13) 0.0027(18)
C7 0.0273(13) 0.037(2) 0.0389(16) -0.0003(15) 0.0123(12) -0.0030(13)
C6 0.0236(14) 0.037(2) 0.0323(15) 0.0000(15) 0.0104(12) 0.0016(14)
C' 0.0277(14) 0.041(2) 0.0357(15) -0.0016(14) 0.0133(12) 0.0057(14)
C3"* 0.0276(14) 0.057(3) 0.0432(18) 0.0013(18) 0.0092(14) -0.0023(17)
C3" 0.0441(18) 0.040(2) 0.0476(19) 0.0088(16) 0.0202(16) 0.0102(16)
C2' 0.0387(17) 0.046(2) 0.049(2) -0.0049(18) 0.0216(15) -0.0021(17)
C3' 0.073(3) 0.044(3) 0.068(3) 0.002(2) 0.047(2) -0.002(2)
C4" 0.0337(16) 0.054(3) 0.0447(19) 0.0049(17) 0.0108(15) 0.0118(17)
C" 0.0250(14) 0.043(2) 0.0386(16) 0.0013(16) 0.0124(12) -0.0017(14)
C4' 0.082(3) 0.058(3) 0.060(3) 0.022(2) 0.049(3) 0.030(3)
C3'* 0.049(2) 0.089(4) 0.0386(19) 0.012(2) 0.0150(16) 0.030(3)

loop_
_atom_type_symbol
_atom_type_description
_atom_type_scat_dispersion_real
_atom_type_scat_dispersion_imag
_atom_type_scat_source
C C 0.0181 0.0091 'International Tables Vol C Tables 4.2.6.8 and 6.1.1.4'
H H 0.0000 0.0000 'International Tables Vol C Tables 4.2.6.8 and 6.1.1.4'
N N 0.0311 0.0180 'International Tables Vol C Tables 4.2.6.8 and 6.1.1.4'
O O 0.0492 0.0322 'International Tables Vol C Tables 4.2.6.8 and 6.1.1.4'
F F 0.0727 0.0534 'International Tables Vol C Tables 4.2.6.8 and 6.1.1.4'

loop_
_exptl_crystal_face_index_h
_exptl_crystal_face_index_k
_exptl_crystal_face_index_l
_exptl_crystal_face_perp_dist
0 0 -1 0.0234
0 0 1 0.0655
0 1 0 0.3450
0 -1 0 0.3182
-1 0 0 0.0427
1 0 0 0.0803
-1 0 2 0.0532
1 0 -2 0.0465

loop_
_geom_angle_atom_site_label_1
_geom_angle_atom_site_label_2
_geom_angle_atom_site_label_3
_geom_angle
_geom_angle_site_symmetry_1
_geom_angle_site_symmetry_3
_geom_angle_publ_flag
C5 N1 C' 122.9(3) . . ?
C2 N1 C5 113.1(3) . . ?
C2 N1 C' 122.7(3) . . ?
C4 N3 C2 112.8(3) . . ?
C4 N3 C" 124.9(3) . . ?
C2 N3 C" 122.3(3) . . ?
C2'* C1' C' 120.3(3) . . ?
C2' C1' C2'* 118.8(4) . . ?
C2' C1' C' 120.9(3) . . ?
O2 C4 N3 127.4(3) . . ?
O2 C4 C5 126.7(3) . . ?
N3 C4 C5 105.9(3) . . ?
F1 C9 C8* 118.3(3) . . ?
F1 C9 C8 118.3(3) . . ?
C8* C9 C8 123.4(3) . . ?
C2"* C1" C" 118.3(3) . . ?
C2" C1" C2"* 118.9(3) . . ?
C2" C1" C" 122.7(3) . . ?
C9 C8* H8* 121.0 . . ?
C9 C8* C7* 118.1(3) . . ?
C7* C8* H8* 121.0 . . ?
C1" C2"* H2"* 119.6 . . ?
C3"* C2"* C1" 120.9(4) . . ?
C3"* C2"* H2"* 119.6 . . ?
C1" C2" H2" 119.8 . . ?
C1" C2" C3" 120.3(3) . . ?
C3" C2" H2" 119.8 . . ?
C8* C7* H7* 119.8 . . ?
C6 C7* C8* 120.4(3) . . ?
C6 C7* H7* 119.8 . . ?
N1 C5 C4 101.8(3) . . ?
N1 C5 H5 109.5 . . ?
N1 C5 C6 112.4(3) . . ?
C4 C5 H5 109.5 . . ?
C6 C5 C4 113.8(3) . . ?
C6 C5 H5 109.5 . . ?
C9 C8 H8 121.0 . . ?
C9 C8 C7 118.0(3) . . ?
C7 C8 H8 121.0 . . ?
O1 C2 N1 128.3(3) . . ?
O1 C2 N3 125.5(3) . . ?
N1 C2 N3 106.2(3) . . ?
C1' C2'* H2'* 119.8 . . ?
C3'* C2'* C1' 120.4(4) . . ?
C3'* C2'* H2'* 119.8 . . ?
C8 C7 H7 119.7 . . ?
C8 C7 C6 120.6(3) . . ?
C6 C7 H7 119.7 . . ?
C7* C6 C5 120.7(3) . . ?
C7* C6 C7 119.5(3) . . ?
C7 C6 C5 119.8(3) . . ?
N1 C' C1' 112.9(3) . . ?
N1 C' H'A 109.0 . . ?
N1 C' H'B 109.0 . . ?
C1' C' H'A 109.0 . . ?
C1' C' H'B 109.0 . . ?
H'A C' H'B 107.8 . . ?
C2"* C3"* H3"* 120.0 . . ?
C2"* C3"* C4" 120.0(3) . . ?
C4" C3"* H3"* 120.0 . . ?
C2" C3" H3" 119.9 . . ?
C4" C3" C2" 120.3(4) . . ?
C4" C3" H3" 119.9 . . ?
C1' C2' H2' 119.6 . . ?
C3' C2' C1' 120.7(4) . . ?
C3' C2' H2' 119.6 . . ?
C2' C3' H3' 119.8 . . ?
C4' C3' C2' 120.4(5) . . ?
C4' C3' H3' 119.8 . . ?
C3"* C4" H4" 120.2 . . ?
C3" C4" C3"* 119.6(3) . . ?
C3" C4" H4" 120.2 . . ?
N3 C" C1" 113.5(3) . . ?
N3 C" H"A 108.9 . . ?
N3 C" H"B 108.9 . . ?
C1" C" H"A 108.9 . . ?
C1" C" H"B 108.9 . . ?
H"A C" H"B 107.7 . . ?
C3' C4' H4' 120.1 . . ?
C3' C4' C3'* 119.8(4) . . ?
C3'* C4' H4' 120.1 . . ?
C2'* C3'* C4' 119.8(4) . . ?
C2'* C3'* H3'* 120.1 . . ?
C4' C3'* H3'* 120.1 . . ?

loop_
_geom_bond_atom_site_label_1
_geom_bond_atom_site_label_2
_geom_bond_distance
_geom_bond_site_symmetry_2
_geom_bond_publ_flag
F1 C9 1.364(4) . ?
O1 C2 1.204(5) . ?
O2 C4 1.209(5) . ?
N1 C5 1.450(5) . ?
N1 C2 1.361(4) . ?
N1 C' 1.468(4) . ?
N3 C4 1.373(5) . ?
N3 C2 1.407(5) . ?
N3 C" 1.455(4) . ?
C1' C2'* 1.390(5) . ?
C1' C' 1.503(5) . ?
C1' C2' 1.389(5) . ?
C4 C5 1.537(4) . ?
C9 C8* 1.369(5) . ?
C9 C8 1.378(5) . ?
C1" C2"* 1.397(5) . ?
C1" C2" 1.386(6) . ?
C1" C" 1.515(5) . ?
C8* H8* 0.9500 . ?
C8* C7* 1.395(5) . ?
C2"* H2"* 0.9500 . ?
C2"* C3"* 1.375(5) . ?
C2" H2" 0.9500 . ?
C2" C3" 1.388(5) . ?
C7* H7* 0.9500 . ?
C7* C6 1.388(5) . ?
C5 H5 1.0000 . ?
C5 C6 1.512(4) . ?
C8 H8 0.9500 . ?
C8 C7 1.380(5) . ?
C2'* H2'* 0.9500 . ?
C2'* C3'* 1.383(7) . ?
C7 H7 0.9500 . ?
C7 C6 1.399(5) . ?
C' H'A 0.9900 . ?
C' H'B 0.9900 . ?
C3"* H3"* 0.9500 . ?
C3"* C4" 1.389(6) . ?
C3" H3" 0.9500 . ?
C3" C4" 1.386(6) . ?
C2' H2' 0.9500 . ?
C2' C3' 1.384(6) . ?
C3' H3' 0.9500 . ?
C3' C4' 1.362(8) . ?
C4" H4" 0.9500 . ?
C" H"A 0.9900 . ?
C" H"B 0.9900 . ?
C4' H4' 0.9500 . ?
C4' C3'* 1.402(9) . ?
C3'* H3'* 0.9500 . ?

loop_
_geom_torsion_atom_site_label_1
_geom_torsion_atom_site_label_2
_geom_torsion_atom_site_label_3
_geom_torsion_atom_site_label_4
_geom_torsion
_geom_torsion_site_symmetry_1
_geom_torsion_site_symmetry_2
_geom_torsion_site_symmetry_3
_geom_torsion_site_symmetry_4
_geom_torsion_publ_flag
F1 C9 C8* C7* -179.5(3) . . . . ?
F1 C9 C8 C7 179.8(3) . . . . ?
O2 C4 C5 N1 176.9(3) . . . . ?
O2 C4 C5 C6 55.7(5) . . . . ?
N1 C5 C6 C7* 122.7(3) . . . . ?
N1 C5 C6 C7 -55.2(4) . . . . ?
N3 C4 C5 N1 -3.9(3) . . . . ?
N3 C4 C5 C6 -125.0(3) . . . . ?
C1' C2'* C3'* C4' -0.6(6) . . . . ?
C1' C2' C3' C4' 0.2(6) . . . . ?
C4 N3 C2 O1 180.0(3) . . . . ?
C4 N3 C2 N1 0.9(4) . . . . ?
C4 N3 C" C1" 92.9(4) . . . . ?
C4 C5 C6 C7* -122.2(3) . . . . ?
C4 C5 C6 C7 59.9(4) . . . . ?
C9 C8* C7* C6 -0.2(5) . . . . ?
C9 C8 C7 C6 -0.4(5) . . . . ?
C1" C2"* C3"* C4" 1.0(5) . . . . ?
C1" C2" C3" C4" 0.9(6) . . . . ?
C8* C9 C8 C7 0.7(5) . . . . ?
C8* C7* C6 C5 -177.3(3) . . . . ?
C8* C7* C6 C7 0.6(5) . . . . ?
C2"* C1" C2" C3" 0.6(5) . . . . ?
C2"* C1" C" N3 155.4(3) . . . . ?
C2"* C3"* C4" C3" 0.6(5) . . . . ?
C2" C1" C2"* C3"* -1.6(5) . . . . ?
C2" C1" C" N3 -27.1(5) . . . . ?
C2" C3" C4" C3"* -1.5(6) . . . . ?
C5 N1 C2 O1 177.3(3) . . . . ?
C5 N1 C2 N3 -3.7(4) . . . . ?
C5 N1 C' C1' -68.2(4) . . . . ?
C8 C9 C8* C7* -0.4(5) . . . . ?
C8 C7 C6 C7* -0.3(5) . . . . ?
C8 C7 C6 C5 177.6(3) . . . . ?
C2 N1 C5 C4 4.7(4) . . . . ?
C2 N1 C5 C6 126.9(3) . . . . ?
C2 N1 C' C1' 97.9(4) . . . . ?
C2 N3 C4 O2 -178.8(4) . . . . ?
C2 N3 C4 C5 2.0(4) . . . . ?
C2 N3 C" C1" -89.1(4) . . . . ?
C2'* C1' C' N1 -83.3(4) . . . . ?
C2'* C1' C2' C3' 0.5(5) . . . . ?
C' N1 C5 C4 172.0(3) . . . . ?
C' N1 C5 C6 -65.8(4) . . . . ?
C' N1 C2 O1 9.9(5) . . . . ?
C' N1 C2 N3 -171.1(3) . . . . ?
C' C1' C2'* C3'* 178.7(4) . . . . ?
C' C1' C2' C3' -178.5(4) . . . . ?
C2' C1' C2'* C3'* -0.2(5) . . . . ?
C2' C1' C' N1 95.6(3) . . . . ?
C2' C3' C4' C3'* -1.1(7) . . . . ?
C3' C4' C3'* C2'* 1.3(7) . . . . ?
C" N3 C4 O2 -0.7(6) . . . . ?
C" N3 C4 C5 -179.9(3) . . . . ?
C" N3 C2 O1 1.8(5) . . . . ?
C" N3 C2 N1 -177.2(3) . . . . ?
C" C1" C2"* C3"* 176.0(3) . . . . ?
C" C1" C2" C3" -176.9(3) . . . . ?

loop_
_exptl_oxdiff_crystal_face_indexfrac_h
_exptl_oxdiff_crystal_face_indexfrac_k
_exptl_oxdiff_crystal_face_indexfrac_l
_exptl_oxdiff_crystal_face_x
_exptl_oxdiff_crystal_face_y
_exptl_oxdiff_crystal_face_z
0.0003 -0.0001 -0.9999 0.0707 -0.0638 -0.0584
-0.0003 0.0001 0.9999 -0.0707 0.0638 0.0584
-0.0011 1.0003 0.0007 -0.1756 0.0082 -0.2213
0.0011 -1.0003 -0.0007 0.1756 -0.0082 0.2213
-1.0000 -0.0005 -0.0009 -0.0342 -0.1240 0.0226
1.0000 0.0005 0.0009 0.0342 0.1240 -0.0226
-1.0005 -0.0004 1.9989 -0.1756 0.0037 0.1395
1.0005 0.0004 -1.9989 0.1756 -0.0037 -0.1395
